data_7220237
loop_
_publ_author_name
'Armaghan, Mahsa'
'Lu, Wei-Yu'
'Wu, Di'
'Wei, Yao'
'Yuan, Feng-Ling'
'Weng, Ng Seik'
'MOHHAMADPOUR AMINI, MOSTAFA'
'Zhang, Wen-Hua'
'Young, David James'
'Hor, Andy'
'Lang, Jian-Ping'

_publ_section_title
;
 Isolation of first row transition metal--carboxylate zwitterions
;
_journal_name_full 'RSC Adv.'
_journal_paper_doi 10.1039/C5RA05564D
_journal_year 2015
_chemical_formula_moiety 'C14 H16 N2 O8 Zn, 2(H2 O)'
_chemical_formula_sum 'C14 H20 N2 O10 Zn'
_chemical_formula_weight 441.69
_chemical_name_systematic
; 
 ? 
;
_space_group_IT_number 15
_symmetry_cell_setting monoclinic
_symmetry_space_group_name_Hall '-C 2yc'
_symmetry_space_group_name_H-M 'C 1 2/c 1'
_atom_sites_solution_hydrogens geom
_atom_sites_solution_primary direct
_atom_sites_solution_secondary difmap
_audit_creation_method SHELXL-97
_audit_update_record
;
2014-02-01 deposited with the CCDC.
2015-05-07 downloaded from the CCDC.
;
_cell_angle_alpha 90.00
_cell_angle_beta 103.7790(10)
_cell_angle_gamma 90.00
_cell_formula_units_Z 4
_cell_length_a 13.6211(6)
_cell_length_b 7.7315(4)
_cell_length_c 16.8791(8)
_cell_measurement_reflns_used 7277
_cell_measurement_temperature 296(2)
_cell_measurement_theta_max 28.22
_cell_measurement_theta_min 2.49
_cell_volume 1726.41(14)
_computing_cell_refinement 'ApexII (Bruker, 2011)'
_computing_data_collection 'ApexII (Bruker, 2011)'
_computing_data_reduction 'ApexII (Bruker, 2011)'
_computing_molecular_graphics 'SHELXL-97 (Sheldrick, 2008)'
_computing_publication_material 'publCIF (Westrip, 2010)'
_computing_structure_refinement 'SHELXL-97 (Sheldrick, 2008)'
_computing_structure_solution 'SHELXS-97 (Sheldrick, 2008)'
_diffrn_ambient_temperature 296(2)
_diffrn_measured_fraction_theta_full 0.999
_diffrn_measured_fraction_theta_max 0.999
_diffrn_measurement_device_type 'Bruker ApexII'
_diffrn_measurement_method 'phi and omega scans'
_diffrn_radiation_monochromator graphite
_diffrn_radiation_source 'fine-focus sealed tube'
_diffrn_radiation_type MoK\a
_diffrn_radiation_wavelength 0.71073
_diffrn_reflns_av_R_equivalents 0.0211
_diffrn_reflns_av_sigmaI/netI 0.0142
_diffrn_reflns_limit_h_max 18
_diffrn_reflns_limit_h_min -18
_diffrn_reflns_limit_k_max 10
_diffrn_reflns_limit_k_min -7
_diffrn_reflns_limit_l_max 22
_diffrn_reflns_limit_l_min -22
_diffrn_reflns_number 15177
_diffrn_reflns_theta_full 28.27
_diffrn_reflns_theta_max 28.27
_diffrn_reflns_theta_min 2.48
_diffrn_standards_decay_% 0
_diffrn_standards_interval_count 0
_diffrn_standards_interval_time 0
_diffrn_standards_number 0
_exptl_absorpt_coefficient_mu 1.482
_exptl_absorpt_correction_T_max 0.8659
_exptl_absorpt_correction_T_min 0.7559
_exptl_absorpt_correction_type multi-scan
_exptl_absorpt_process_details 'SADABS, (Sheldrick 2008)'
_exptl_crystal_colour colorless
_exptl_crystal_density_diffrn 1.699
_exptl_crystal_density_method 'not measured'
_exptl_crystal_description platelet
_exptl_crystal_F_000 912
_exptl_crystal_size_max 0.20
_exptl_crystal_size_mid 0.20
_exptl_crystal_size_min 0.10
_refine_diff_density_max 0.376
_refine_diff_density_min -0.255
_refine_diff_density_rms 0.050
_refine_ls_extinction_method none
_refine_ls_goodness_of_fit_ref 1.084
_refine_ls_hydrogen_treatment mixed
_refine_ls_matrix_type full
_refine_ls_number_parameters 138
_refine_ls_number_reflns 2152
_refine_ls_number_restraints 10
_refine_ls_restrained_S_all 1.085
_refine_ls_R_factor_all 0.0279
_refine_ls_R_factor_gt 0.0234
_refine_ls_shift/su_max 0.000
_refine_ls_shift/su_mean 0.000
_refine_ls_structure_factor_coef Fsqd
_refine_ls_weighting_details 'calc w=1/[\s^2^(Fo^2^)+(0.0300P)^2^+1.1905P] where P=(Fo^2^+2Fc^2^)/3'
_refine_ls_weighting_scheme calc
_refine_ls_wR_factor_gt 0.0583
_refine_ls_wR_factor_ref 0.0601
_reflns_number_gt 1944
_reflns_number_total 2152
_reflns_threshold_expression >2sigma(I)
_cod_data_source_file c5ra05564d2.cif
_cod_data_source_block Cpx4
_cod_original_sg_symbol_H-M C2/c
_cod_database_code 7220237

loop_
_symmetry_equiv_pos_as_xyz
'x, y, z'
'-x, y, -z+1/2'
'x+1/2, y+1/2, z'
'-x+1/2, y+1/2, -z+1/2'
'-x, -y, -z'
'x, -y, z-1/2'
'-x+1/2, -y+1/2, -z'
'x+1/2, -y+1/2, z-1/2'

loop_
_atom_site_label
_atom_site_type_symbol
_atom_site_fract_x
_atom_site_fract_y
_atom_site_fract_z
_atom_site_U_iso_or_equiv
_atom_site_adp_type
_atom_site_occupancy
_atom_site_symmetry_multiplicity
_atom_site_calc_flag
_atom_site_refinement_flags
Zn1 Zn 0.0000 0.62050(3) 0.2500 0.02257(8) Uani 1 2 d S
O1 O -0.11686(8) 0.81390(16) 0.25497(6) 0.0304(2) Uani 1 1 d D
H7 H -0.1706(12) 0.828(3) 0.2188(10) 0.036 Uiso 1 1 d D
O2 O 0.26682(9) 0.50504(18) 0.55042(7) 0.0440(3) Uani 1 1 d .
O3 O 0.21423(9) 0.64706(18) 0.64721(6) 0.0399(3) Uani 1 1 d .
O1W O 0.11063(9) 0.43189(16) 0.26220(7) 0.0350(3) Uani 1 1 d D
H1W1 H 0.1038(16) 0.338(2) 0.2820(12) 0.042 Uiso 1 1 d D
H2W1 H 0.1380(15) 0.410(3) 0.2257(11) 0.042 Uiso 1 1 d D
O2W O 0.08375(11) 0.12707(18) 0.32918(8) 0.0461(3) Uani 1 1 d D
H1W2 H 0.1314(15) 0.097(3) 0.3690(12) 0.055 Uiso 1 1 d D
H2W2 H 0.0775(17) 0.050(3) 0.2928(12) 0.055 Uiso 1 1 d D
N1 N 0.01942(9) 0.67073(16) 0.37400(7) 0.0223(2) Uani 1 1 d .
C1 C -0.14223(12) 0.8193(2) 0.33153(9) 0.0346(4) Uani 1 1 d .
H1A H -0.1997 0.7446 0.3305 0.042 Uiso 1 1 calc R
H1B H -0.1607 0.9364 0.3428 0.042 Uiso 1 1 calc R
C2 C -0.05335(10) 0.76056(19) 0.39723(8) 0.0248(3) Uani 1 1 d .
C3 C -0.04871(12) 0.7968(2) 0.47814(9) 0.0312(3) Uani 1 1 d .
H3 H -0.1009 0.8562 0.4930 0.037 Uiso 1 1 calc R
C4 C 0.03500(11) 0.7431(2) 0.53663(8) 0.0291(3) Uani 1 1 d .
H4 H 0.0400 0.7675 0.5914 0.035 Uiso 1 1 calc R
C5 C 0.11117(10) 0.65302(18) 0.51344(8) 0.0235(3) Uani 1 1 d .
C6 C 0.09968(10) 0.61803(19) 0.43135(8) 0.0235(3) Uani 1 1 d .
H6 H 0.1499 0.5552 0.4153 0.028 Uiso 1 1 calc R
C7 C 0.20550(11) 0.5959(2) 0.57473(9) 0.0280(3) Uani 1 1 d .

loop_
_atom_site_aniso_label
_atom_site_aniso_U_11
_atom_site_aniso_U_22
_atom_site_aniso_U_33
_atom_site_aniso_U_23
_atom_site_aniso_U_13
_atom_site_aniso_U_12
Zn1 0.02161(12) 0.03023(13) 0.01422(11) 0.000 0.00103(8) 0.000
O1 0.0241(5) 0.0442(6) 0.0197(5) 0.0042(4) -0.0013(4) 0.0083(5)
O2 0.0345(6) 0.0651(9) 0.0282(6) -0.0004(6) -0.0011(5) 0.0193(6)
O3 0.0257(5) 0.0742(9) 0.0170(5) -0.0035(5) -0.0005(4) -0.0026(5)
O1W 0.0371(6) 0.0390(6) 0.0308(6) 0.0036(5) 0.0120(5) 0.0121(5)
O2W 0.0530(8) 0.0467(8) 0.0354(7) 0.0028(6) 0.0043(6) 0.0181(7)
N1 0.0207(5) 0.0288(6) 0.0161(5) -0.0004(4) 0.0014(4) 0.0021(5)
C1 0.0269(7) 0.0516(10) 0.0232(7) 0.0024(7) 0.0020(6) 0.0138(7)
C2 0.0222(7) 0.0297(7) 0.0211(6) 0.0005(5) 0.0021(5) 0.0031(5)
C3 0.0292(7) 0.0408(9) 0.0240(7) -0.0025(6) 0.0073(6) 0.0089(6)
C4 0.0309(7) 0.0384(8) 0.0174(6) -0.0040(6) 0.0044(5) 0.0019(6)
C5 0.0218(6) 0.0290(7) 0.0176(6) 0.0011(5) 0.0004(5) -0.0022(5)
C6 0.0197(6) 0.0309(7) 0.0188(6) -0.0004(5) 0.0023(5) 0.0025(5)
C7 0.0226(7) 0.0409(9) 0.0183(6) 0.0030(6) 0.0003(5) -0.0043(6)

loop_
_atom_type_symbol
_atom_type_description
_atom_type_scat_dispersion_real
_atom_type_scat_dispersion_imag
_atom_type_scat_source
C C 0.0033 0.0016 'International Tables Vol C Tables 4.2.6.8 and 6.1.1.4'
H H 0.0000 0.0000 'International Tables Vol C Tables 4.2.6.8 and 6.1.1.4'
N N 0.0061 0.0033 'International Tables Vol C Tables 4.2.6.8 and 6.1.1.4'
O O 0.0106 0.0060 'International Tables Vol C Tables 4.2.6.8 and 6.1.1.4'
Zn Zn 0.2839 1.4301 'International Tables Vol C Tables 4.2.6.8 and 6.1.1.4'

loop_
_geom_angle_atom_site_label_1
_geom_angle_atom_site_label_2
_geom_angle_atom_site_label_3
_geom_angle
_geom_angle_site_symmetry_1
_geom_angle_site_symmetry_3
O1W Zn1 O1W 90.52(7) 2 .
O1W Zn1 N1 98.42(5) 2 .
O1W Zn1 N1 96.66(5) . .
O1W Zn1 N1 96.66(5) 2 2
O1W Zn1 N1 98.42(5) . 2
N1 Zn1 N1 158.51(7) . 2
O1W Zn1 O1 172.04(4) 2 2
O1W Zn1 O1 88.08(5) . 2
N1 Zn1 O1 89.53(4) . 2
N1 Zn1 O1 75.81(4) 2 2
O1W Zn1 O1 88.08(5) 2 .
O1W Zn1 O1 172.04(4) . .
N1 Zn1 O1 75.81(4) . .
N1 Zn1 O1 89.53(4) 2 .
O1 Zn1 O1 94.37(6) 2 .
C1 O1 Zn1 113.03(9) . .
C1 O1 H7 107.4(13) . .
Zn1 O1 H7 125.0(13) . .
Zn1 O1W H1W1 121.2(15) . .
Zn1 O1W H2W1 121.9(15) . .
H1W1 O1W H2W1 104(2) . .
H1W2 O2W H2W2 108(2) . .
C6 N1 C2 118.58(12) . .
C6 N1 Zn1 123.78(9) . .
C2 N1 Zn1 117.64(9) . .
O1 C1 C2 109.60(12) . .
O1 C1 H1A 109.8 . .
C2 C1 H1A 109.8 . .
O1 C1 H1B 109.8 . .
C2 C1 H1B 109.8 . .
H1A C1 H1B 108.2 . .
N1 C2 C3 122.04(13) . .
N1 C2 C1 117.48(12) . .
C3 C2 C1 120.47(13) . .
C2 C3 C4 118.76(14) . .
C2 C3 H3 120.6 . .
C4 C3 H3 120.6 . .
C5 C4 C3 119.77(13) . .
C5 C4 H4 120.1 . .
C3 C4 H4 120.1 . .
C4 C5 C6 117.96(13) . .
C4 C5 C7 121.81(13) . .
C6 C5 C7 120.23(13) . .
N1 C6 C5 122.86(13) . .
N1 C6 H6 118.6 . .
C5 C6 H6 118.6 . .
O2 C7 O3 125.80(14) . .
O2 C7 C5 118.13(13) . .
O3 C7 C5 116.08(14) . .

loop_
_geom_bond_atom_site_label_1
_geom_bond_atom_site_label_2
_geom_bond_distance
_geom_bond_site_symmetry_2
Zn1 O1W 2.0716(12) 2
Zn1 O1W 2.0716(12) .
Zn1 N1 2.0827(11) .
Zn1 N1 2.0827(11) 2
Zn1 O1 2.2000(11) 2
Zn1 O1 2.2000(11) .
O1 C1 1.4156(18) .
O1 H7 0.841(15) .
O2 C7 1.2338(19) .
O3 C7 1.2642(18) .
O1W H1W1 0.814(14) .
O1W H2W1 0.811(14) .
O2W H1W2 0.848(15) .
O2W H2W2 0.845(15) .
N1 C6 1.3394(17) .
N1 C2 1.3430(18) .
C1 C2 1.504(2) .
C1 H1A 0.9700 .
C1 H1B 0.9700 .
C2 C3 1.381(2) .
C3 C4 1.382(2) .
C3 H3 0.9300 .
C4 C5 1.381(2) .
C4 H4 0.9300 .
C5 C6 1.3836(19) .
C5 C7 1.5110(19) .
C6 H6 0.9300 .

loop_
_geom_hbond_atom_site_label_D
_geom_hbond_atom_site_label_H
_geom_hbond_atom_site_label_A
_geom_hbond_distance_DH
_geom_hbond_distance_HA
_geom_hbond_distance_DA
_geom_hbond_angle_DHA
_geom_hbond_site_symmetry_A
O1 H7 O3 0.841(15) 1.748(15) 2.5884(15) 177(2) 8_465
O1W H1W1 O2W 0.814(14) 1.863(14) 2.6764(19) 178(2) .
O1W H2W1 O3 0.811(14) 1.918(14) 2.7269(16) 175(2) 6_565
O2W H1W2 O2 0.848(15) 1.870(16) 2.7103(17) 171(2) 7_556
O2W H2W2 O1 0.845(15) 2.116(17) 2.8963(18) 153(2) 2_545
